data_1573261
loop_
_publ_author_name
'Abherv\'e, Alexandre'
'Mroweh, Nabil'
'Cui, Hengbo'
'Kato, Reizo'
'Vanthuyne, Nicolas'
'Alemany, Pere'
'Canadell, Enric'
'Avarvari, Narcis'

_publ_section_title
;
 Enantiomorphic single component conducting nickel(II) and platinum(II)
 bis(diethyl-dddt) crystalline complexes&#x2020;
;
_journal_name_full Nanoscale
_journal_paper_doi 10.1039/D4NR04048A
_journal_year 2024
_chemical_absolute_configuration syn
_chemical_formula_moiety 'C16 H24 Pt S8'
_chemical_formula_sum 'C16 H24 Pt S8'
_chemical_formula_weight 667.92
_space_group_IT_number 96
_space_group_name_Hall 'P 4nw 2abw'
_space_group_name_H-M_alt 'P 43 21 2'
_symmetry_cell_setting tetragonal
_symmetry_space_group_name_H-M 'P 43 21 2'
_atom_sites_solution_hydrogens geom
_atom_sites_solution_primary direct
_atom_sites_solution_secondary difmap
_audit_creation_method SHELXL-97
_audit_update_record
;
2024-09-26 deposited with the CCDC.	2024-11-22 downloaded from the CCDC.
;
_cell_angle_alpha 90.00
_cell_angle_beta 90.00
_cell_angle_gamma 90.00
_cell_formula_units_Z 8
_cell_length_a 14.7208(2)
_cell_length_b 14.7208(2)
_cell_length_c 20.8598(5)
_cell_measurement_reflns_used 15348
_cell_measurement_temperature 150.0(4)
_cell_measurement_theta_max 73.3940
_cell_measurement_theta_min 3.5690
_cell_volume 4520.36(14)
_computing_cell_refinement 'CrysAlisPro 1.171.38.41r (Rigaku OD, 2015)'
_computing_data_collection 'CrysAlisPro 1.171.38.41r (Rigaku OD, 2015)'
_computing_data_reduction 'CrysAlisPro 1.171.38.41r (Rigaku OD, 2015)'
_computing_structure_refinement 'SHELXL-97 (Sheldrick, 2008)'
_computing_structure_solution 'SHELXS-97 (Sheldrick, 2008)'
_diffrn_ambient_temperature 150.0(4)
_diffrn_detector_area_resol_mean 5.1990
_diffrn_measured_fraction_theta_full 0.993
_diffrn_measured_fraction_theta_max 0.993
_diffrn_measurement_device_type 'SuperNova, Single source at offset, AtlasS2'
_diffrn_measurement_method '\w scans'
_diffrn_radiation_monochromator mirror
_diffrn_radiation_source 'fine-focus sealed tube'
_diffrn_radiation_type CuK\a
_diffrn_radiation_wavelength 1.54184
_diffrn_reflns_av_R_equivalents 0.0953
_diffrn_reflns_av_sigmaI/netI 0.0394
_diffrn_reflns_limit_h_max 18
_diffrn_reflns_limit_h_min -17
_diffrn_reflns_limit_k_max 17
_diffrn_reflns_limit_k_min -18
_diffrn_reflns_limit_l_max 25
_diffrn_reflns_limit_l_min -25
_diffrn_reflns_number 37716
_diffrn_reflns_theta_full 73.99
_diffrn_reflns_theta_max 73.99
_diffrn_reflns_theta_min 3.67
_exptl_absorpt_coefficient_mu 18.514
_exptl_absorpt_correction_T_max 1.00000
_exptl_absorpt_correction_T_min 0.18000
_exptl_absorpt_correction_type multi-scan
_exptl_absorpt_process_details
;
CrysAlisPro 1.171.38.46 (Rigaku Oxford Diffraction, 2015)
Empirical absorption correction using spherical harmonics,
 implemented in SCALE3 ABSPACK scaling algorithm.
;
_exptl_crystal_colour black
_exptl_crystal_density_diffrn 1.963
_exptl_crystal_density_method 'not measured'
_exptl_crystal_description prism
_exptl_crystal_F_000 2608
_exptl_crystal_size_max 0.07
_exptl_crystal_size_mid 0.06
_exptl_crystal_size_min 0.02
_refine_diff_density_max 5.093
_refine_diff_density_min -1.873
_refine_diff_density_rms 0.157
_refine_ls_abs_structure_details 'Flack H D (1983), Acta Cryst. A39, 876-881'
_refine_ls_abs_structure_Flack -0.061(18)
_refine_ls_extinction_method none
_refine_ls_goodness_of_fit_ref 1.043
_refine_ls_hydrogen_treatment constr
_refine_ls_matrix_type full
_refine_ls_number_parameters 227
_refine_ls_number_reflns 4531
_refine_ls_number_restraints 0
_refine_ls_restrained_S_all 1.043
_refine_ls_R_factor_all 0.0475
_refine_ls_R_factor_gt 0.0445
_refine_ls_shift/su_max 0.000
_refine_ls_shift/su_mean 0.000
_refine_ls_structure_factor_coef Fsqd
_refine_ls_weighting_details 'calc w=1/[\s^2^(Fo^2^)+(0.0303P)^2^+43.6321P] where P=(Fo^2^+2Fc^2^)/3'
_refine_ls_weighting_scheme calc
_refine_ls_wR_factor_gt 0.1027
_refine_ls_wR_factor_ref 0.1049
_reflns_number_gt 4290
_reflns_number_total 4531
_reflns_threshold_expression >2sigma(I)
_cod_data_source_file d4nr04048a2.cif
_cod_data_source_block shelxl_CCDC1
_cod_original_sg_symbol_H-M P43212
_cod_database_code 1573261
_oxdiff_exptl_absorpt_empirical_full_min 0.505
_oxdiff_exptl_absorpt_empirical_full_max 3.963
_oxdiff_exptl_absorpt_empirical_details
;
Empirical correction (ABSPACK) includes:
- Absorption correction using spherical harmonics
- Frame scaling
;

loop_
_symmetry_equiv_pos_as_xyz
'x, y, z'
'x+1/2, -y+1/2, -z+1/4'
'-x, -y, z+1/2'
'-x+1/2, y+1/2, -z+3/4'
'y, x, -z'
'y+1/2, -x+1/2, z+1/4'
'-y+1/2, x+1/2, z+3/4'
'-y, -x, -z+1/2'

loop_
_atom_site_label
_atom_site_type_symbol
_atom_site_fract_x
_atom_site_fract_y
_atom_site_fract_z
_atom_site_U_iso_or_equiv
_atom_site_adp_type
_atom_site_occupancy
_atom_site_symmetry_multiplicity
_atom_site_calc_flag
_atom_site_refinement_flags
_atom_site_disorder_assembly
_atom_site_disorder_group
C1 C 0.3567(8) 0.4230(8) 0.5160(5) 0.047(2) Uani 1 1 d . . .
H1 H 0.3939 0.4649 0.5414 0.057 Uiso 1 1 calc R . .
C2 C 0.2386(7) 0.2764(7) 0.5279(4) 0.034(2) Uani 1 1 d . . .
C3 C -0.0571(6) -0.0169(6) 0.5270(4) 0.035(2) Uani 1 1 d . . .
C4 C -0.2044(6) -0.1348(6) 0.5091(5) 0.035(2) Uani 1 1 d . . .
H4 H -0.2239 -0.1030 0.4702 0.042 Uiso 1 1 calc R . .
C5 C 0.3055(10) 0.4818(9) 0.4669(5) 0.060(3) Uani 1 1 d . . .
H5A H 0.3493 0.5087 0.4378 0.072 Uiso 1 1 calc R . .
H5B H 0.2659 0.4429 0.4419 0.072 Uiso 1 1 calc R . .
C6 C 0.2495(9) 0.5564(8) 0.4964(6) 0.061(3) Uani 1 1 d . . .
H6A H 0.2195 0.5900 0.4632 0.091 Uiso 1 1 calc R . .
H6B H 0.2884 0.5964 0.5203 0.091 Uiso 1 1 calc R . .
H6C H 0.2051 0.5304 0.5246 0.091 Uiso 1 1 calc R . .
C7 C -0.2881(8) -0.1742(9) 0.5418(6) 0.057(3) Uani 1 1 d . . .
H7A H -0.2694 -0.2070 0.5798 0.068 Uiso 1 1 calc R . .
H7B H -0.3170 -0.2171 0.5130 0.068 Uiso 1 1 calc R . .
C8 C -0.3580(8) -0.1004(10) 0.5610(8) 0.076(4) Uani 1 1 d . . .
H8A H -0.4089 -0.1286 0.5819 0.114 Uiso 1 1 calc R . .
H8B H -0.3785 -0.0691 0.5234 0.114 Uiso 1 1 calc R . .
H8C H -0.3300 -0.0579 0.5898 0.114 Uiso 1 1 calc R . .
C9 C 0.1507(7) 0.4026(7) 0.2957(5) 0.044(2) Uani 1 1 d . . .
H9 H 0.1941 0.4360 0.3224 0.052 Uiso 1 1 calc R . .
C10 C 0.0505(7) 0.2418(6) 0.2933(5) 0.036(2) Uani 1 1 d . . .
C11 C 0.0605(6) 0.2406(7) 0.2257(4) 0.036(2) Uani 1 1 d . . .
C12 C 0.2069(6) 0.3638(7) 0.2409(5) 0.039(2) Uani 1 1 d . . .
H12 H 0.2356 0.4158 0.2197 0.047 Uiso 1 1 calc R . .
C13 C 0.0805(9) 0.4712(8) 0.2769(6) 0.057(3) Uani 1 1 d . . .
H13A H 0.0351 0.4412 0.2507 0.069 Uiso 1 1 calc R . .
H13B H 0.1094 0.5171 0.2505 0.069 Uiso 1 1 calc R . .
C14 C 0.0326(12) 0.5184(10) 0.3321(8) 0.079(5) Uani 1 1 d . . .
H14A H -0.0117 0.5601 0.3155 0.119 Uiso 1 1 calc R . .
H14B H 0.0763 0.5511 0.3573 0.119 Uiso 1 1 calc R . .
H14C H 0.0029 0.4739 0.3584 0.119 Uiso 1 1 calc R . .
C15 C 0.2818(7) 0.3031(7) 0.2616(5) 0.045(2) Uani 1 1 d . . .
H15A H 0.2558 0.2464 0.2766 0.054 Uiso 1 1 calc R . .
H15B H 0.3129 0.3311 0.2975 0.054 Uiso 1 1 calc R . .
C16 C 0.3516(8) 0.2820(11) 0.2093(6) 0.070(4) Uani 1 1 d . . .
H16A H 0.3969 0.2416 0.2260 0.106 Uiso 1 1 calc R . .
H16B H 0.3800 0.3374 0.1955 0.106 Uiso 1 1 calc R . .
H16C H 0.3217 0.2539 0.1735 0.106 Uiso 1 1 calc R . .
Pt1 Pt 0.10971(2) 0.10971(2) 0.5000 0.03220(13) Uani 1 2 d S . .
Pt2 Pt -0.08774(2) 0.08774(2) 0.2500 0.03621(14) Uani 1 2 d S . .
S1 S 0.28127(19) 0.36787(19) 0.57148(11) 0.0437(6) Uani 1 1 d . . .
S2 S 0.14423(16) 0.23028(17) 0.56177(11) 0.0372(5) Uani 1 1 d . . .
S3 S -0.01003(15) 0.07399(18) 0.56199(11) 0.0389(5) Uani 1 1 d . . .
S4 S -0.15764(16) -0.05204(18) 0.56421(12) 0.0413(6) Uani 1 1 d . . .
S5 S 0.10611(19) 0.31346(17) 0.34723(11) 0.0419(5) Uani 1 1 d . . .
S6 S -0.02181(18) 0.16742(17) 0.32993(12) 0.0398(6) Uani 1 1 d . . .
S7 S -0.00145(17) 0.1679(2) 0.18045(12) 0.0408(6) Uani 1 1 d . . .
S8 S 0.13174(18) 0.3110(2) 0.18094(12) 0.0448(6) Uani 1 1 d . . .

loop_
_atom_site_aniso_label
_atom_site_aniso_U_11
_atom_site_aniso_U_22
_atom_site_aniso_U_33
_atom_site_aniso_U_23
_atom_site_aniso_U_13
_atom_site_aniso_U_12
C1 0.052(6) 0.057(7) 0.032(5) -0.008(4) 0.008(4) -0.009(5)
C2 0.037(5) 0.039(5) 0.027(4) 0.007(4) -0.003(4) -0.001(4)
C3 0.034(5) 0.043(5) 0.027(4) -0.013(4) -0.009(4) 0.012(4)
C4 0.037(5) 0.033(4) 0.035(5) -0.005(4) -0.001(4) -0.018(4)
C5 0.090(10) 0.056(7) 0.033(5) 0.007(5) 0.001(6) -0.009(7)
C6 0.071(8) 0.057(7) 0.055(7) 0.020(7) 0.010(7) 0.005(6)
C7 0.043(6) 0.069(8) 0.058(7) -0.023(6) 0.007(5) -0.013(6)
C8 0.040(6) 0.085(10) 0.102(11) -0.031(9) 0.016(7) -0.015(7)
C9 0.049(6) 0.041(6) 0.040(5) -0.015(4) -0.004(4) -0.005(5)
C10 0.035(5) 0.029(5) 0.043(5) 0.000(4) -0.010(4) 0.012(4)
C11 0.027(5) 0.041(5) 0.039(5) -0.015(4) -0.013(4) 0.002(4)
C12 0.036(5) 0.044(5) 0.037(5) -0.008(4) -0.003(4) -0.004(4)
C13 0.055(7) 0.051(7) 0.066(8) 0.002(6) 0.009(6) 0.004(6)
C14 0.092(11) 0.045(7) 0.100(12) -0.006(8) 0.021(10) 0.017(8)
C15 0.042(5) 0.054(6) 0.039(5) -0.008(5) -0.009(4) 0.000(5)
C16 0.044(7) 0.119(13) 0.048(7) -0.016(7) -0.012(5) 0.017(7)
Pt1 0.03084(17) 0.03084(17) 0.0349(3) -0.00111(16) 0.00111(16) 0.00629(19)
Pt2 0.03414(18) 0.03414(18) 0.0403(3) -0.00928(19) -0.00928(19) 0.0061(2)
S1 0.0530(15) 0.0553(15) 0.0229(10) -0.0034(10) 0.0007(10) -0.0156(12)
S2 0.0335(11) 0.0405(13) 0.0376(12) -0.0085(10) 0.0017(10) 0.0008(10)
S3 0.0288(11) 0.0492(14) 0.0387(12) -0.0160(11) 0.0046(9) -0.0014(10)
S4 0.0331(12) 0.0516(15) 0.0393(12) -0.0159(11) 0.0093(10) -0.0087(10)
S5 0.0523(15) 0.0409(12) 0.0327(11) -0.0079(9) -0.0041(11) -0.0086(12)
S6 0.0469(14) 0.0384(13) 0.0340(12) -0.0057(10) -0.0087(10) -0.0050(11)
S7 0.0328(12) 0.0527(15) 0.0368(12) -0.0118(11) -0.0066(10) 0.0017(10)
S8 0.0378(13) 0.0646(17) 0.0320(11) -0.0025(12) -0.0079(10) -0.0058(12)

loop_
_atom_type_symbol
_atom_type_description
_atom_type_scat_dispersion_real
_atom_type_scat_dispersion_imag
_atom_type_scat_source
C C 0.0181 0.0091 'International Tables Vol C Tables 4.2.6.8 and 6.1.1.4'
H H 0.0000 0.0000 'International Tables Vol C Tables 4.2.6.8 and 6.1.1.4'
Pt Pt -4.5932 6.9264 'International Tables Vol C Tables 4.2.6.8 and 6.1.1.4'
S S 0.3331 0.5567 'International Tables Vol C Tables 4.2.6.8 and 6.1.1.4'

loop_
_geom_angle_atom_site_label_1
_geom_angle_atom_site_label_2
_geom_angle_atom_site_label_3
_geom_angle
_geom_angle_site_symmetry_1
_geom_angle_site_symmetry_3
_geom_angle_publ_flag
C1 C1 C5 112.3(10) 5_556 . ?
C1 C1 S1 112.7(7) 5_556 . ?
C5 C1 S1 112.3(8) . . ?
C2 C2 S2 120.7(3) 5_556 . ?
C2 C2 S1 126.6(3) 5_556 . ?
S2 C2 S1 112.7(5) . . ?
C3 C3 S3 120.8(3) 5_556 . ?
C3 C3 S4 126.0(3) 5_556 . ?
S3 C3 S4 113.2(5) . . ?
C4 C4 C7 114.0(7) 5_556 . ?
C4 C4 S4 111.1(6) 5_556 . ?
C7 C4 S4 106.2(7) . . ?
C6 C5 C1 114.0(9) . . ?
C4 C7 C8 112.8(11) . . ?
C13 C9 C12 115.5(9) . . ?
C13 C9 S5 113.1(8) . . ?
C12 C9 S5 111.7(7) . . ?
C11 C10 S6 120.1(8) . . ?
C11 C10 S5 126.8(9) . . ?
S6 C10 S5 113.1(6) . . ?
C10 C11 S7 120.4(9) . . ?
C10 C11 S8 126.0(8) . . ?
S7 C11 S8 113.6(5) . . ?
C15 C12 C9 114.3(9) . . ?
C15 C12 S8 112.9(7) . . ?
C9 C12 S8 110.0(7) . . ?
C9 C13 C14 115.5(11) . . ?
C12 C15 C16 114.5(9) . . ?
S3 Pt1 S3 87.94(12) 5_556 . ?
S3 Pt1 S2 91.85(8) 5_556 5_556 ?
S3 Pt1 S2 179.45(10) . 5_556 ?
S3 Pt1 S2 179.44(10) 5_556 . ?
S3 Pt1 S2 91.85(8) . . ?
S2 Pt1 S2 88.37(12) 5_556 . ?
S6 Pt2 S6 172.73(14) . 8 ?
S6 Pt2 S7 92.43(9) . 8 ?
S6 Pt2 S7 87.77(9) 8 8 ?
S6 Pt2 S7 87.77(9) . . ?
S6 Pt2 S7 92.43(9) 8 . ?
S7 Pt2 S7 176.79(14) 8 . ?
C2 S1 C1 103.6(5) . . ?
C2 S2 Pt1 105.1(3) . . ?
C3 S3 Pt1 105.1(3) . . ?
C3 S4 C4 103.8(4) . . ?
C10 S5 C9 103.0(5) . . ?
C10 S6 Pt2 105.7(3) . . ?
C11 S7 Pt2 106.0(4) . . ?
C11 S8 C12 104.4(4) . . ?

loop_
_geom_bond_atom_site_label_1
_geom_bond_atom_site_label_2
_geom_bond_distance
_geom_bond_site_symmetry_2
_geom_bond_publ_flag
C1 C1 1.53(2) 5_556 ?
C1 C5 1.538(16) . ?
C1 S1 1.797(10) . ?
C2 C2 1.403(19) 5_556 ?
C2 S2 1.700(10) . ?
C2 S1 1.742(10) . ?
C3 C3 1.405(17) 5_556 ?
C3 S3 1.674(9) . ?
C3 S4 1.748(10) . ?
C4 C4 1.499(19) 5_556 ?
C4 C7 1.522(14) . ?
C4 S4 1.811(8) . ?
C5 C6 1.505(18) . ?
C7 C8 1.549(18) . ?
C9 C13 1.499(16) . ?
C9 C12 1.522(14) . ?
C9 S5 1.819(12) . ?
C10 C11 1.419(13) . ?
C10 S6 1.707(11) . ?
C10 S5 1.746(10) . ?
C11 S7 1.693(9) . ?
C11 S8 1.745(11) . ?
C12 C15 1.483(14) . ?
C12 S8 1.843(9) . ?
C13 C14 1.519(18) . ?
C15 C16 1.531(16) . ?
Pt1 S3 2.248(2) 5_556 ?
Pt1 S3 2.248(2) . ?
Pt1 S2 2.251(2) 5_556 ?
Pt1 S2 2.251(2) . ?
Pt2 S6 2.258(2) . ?
Pt2 S6 2.258(2) 8 ?
Pt2 S7 2.261(3) 8 ?
Pt2 S7 2.261(3) . ?
